data_1534213
loop_
_publ_author_name
'Bang, E.'

_publ_section_title
;
 The crystal structure of a bridged chromium(III) complex:
 Di-mue-hydroxo-tetrakis-mue-hydroxo-bis(tetraammine-
 chromium(III))-bis(diamminechromium(III))
;
_journal_name_full 'Acta Chemica Scandinavica (1-27,1973-42,1988)'
_journal_page_first 2671
_journal_page_last 2684
_journal_volume 22
_journal_year 1968
_chemical_formula_sum 'Cl6 Cr4 H50 N12 O10'
_chemical_name_systematic
;
((O H)2 (O H)4 ((N H3)4 Cr)2 ((N H3)2 Cr)2) Cl6 (H2 O)4
;
_space_group_IT_number 14
_symmetry_space_group_name_Hall '-P 2ybc'
_symmetry_space_group_name_H-M 'P 1 21/c 1'
_cell_angle_alpha 90
_cell_angle_beta 129.09
_cell_angle_gamma 90
_cell_formula_units_Z 2
_cell_length_a 8.26
_cell_length_b 17.953
_cell_length_c 13.735
_cell_volume 1580.866
_citation_journal_id_ASTM ACSAA4
_cod_data_source_file Bang_ACSAA4_1968_1936.cif
_cod_data_source_block H50Cl6Cr4N12O10
_cod_depositor_comments
;
 Marking attached hydrogen atoms.

 Antanas Vaitkus,
 2017-07-12
;
_cod_original_formula_sum 'H50 Cl6 Cr4 N12 O10'
_cod_database_code 1534213

loop_
_symmetry_equiv_pos_as_xyz
x,y,z
-x,y+1/2,-z+1/2
-x,-y,-z
x,-y-1/2,z-1/2

loop_
_atom_site_label
_atom_site_type_symbol
_atom_site_fract_x
_atom_site_fract_y
_atom_site_fract_z
_atom_site_occupancy
_atom_site_U_iso_or_equiv
_atom_site_attached_hydrogens
Cr1 Cr+3 0.0262 0.0286 0.1087 1 0.0 0
Cr2 Cr+3 0.7277 0.1506 0.8356 1 0.0 0
Cl1 Cl-1 0.4396 0.1431 0.0198 1 0.0 0
Cl2 Cl-1 0.0686 0.2335 0.6724 1 0.0 0
Cl3 Cl-1 0.1337 0.077 0.4659 1 0.0 0
N1 N-3 0.8373 0.0217 0.1601 1 0.0 3
N2 N-3 0.257 0.0887 0.2747 1 0.0 3
N3 N-3 0.5595 0.1825 0.6497 1 0.0 3
N4 N-3 0.6096 0.2378 0.8715 1 0.0 3
N5 N-3 0.967 0.2315 0.881 1 0.0 3
N6 N-3 0.4794 0.0831 0.7908 1 0.0 3
O1 O-2 0.1868 0.0273 0.0488 1 0.0 1
O2 O-2 0.8386 0.0705 0.8034 1 0.0 1
O3 O-2 0.8899 0.1214 0.016 1 0.0 1
O4 O-2 0.8034 0.0889 0.5888 1 0.0 2
O5 O-2 0.6458 0.106 0.3007 1 0.0 2
